data_4504354
loop_
_publ_author_name
'Mori, Yutaka'
'Chiba, Tsuyoshi'
'Odani, Toru'
'Matsumoto, Akikazu'

_publ_section_title
;
 Molecular Arrangement and Photoreaction of Sorbamides and Hexadienyl
 Carbamates with Various N-Substituents in the Solid State
;
_journal_issue 7
_journal_name_full 'Crystal Growth &amp; Design'
_journal_page_first 1356
_journal_paper_doi 10.1021/cg070366o
_journal_volume 7
_journal_year 2007
_chemical_formula_moiety 'C18 H19 N O '
_chemical_formula_sum 'C18 H19 N O'
_chemical_formula_weight 265.34
_chemical_name_systematic
; 
 ? 
;
_space_group_IT_number 19
_symmetry_cell_setting orthorhombic
_symmetry_space_group_name_Hall 'P 2ac 2ab'
_symmetry_space_group_name_H-M 'P 21 21 21'
_atom_sites_solution_hydrogens geom
_atom_sites_solution_primary direct
_atom_sites_solution_secondary difmap
_audit_creation_method SHELXL-97
_cell_angle_alpha 90.00
_cell_angle_beta 90.00
_cell_angle_gamma 90.00
_cell_formula_units_Z 4
_cell_length_a 4.8485(10)
_cell_length_b 13.756(4)
_cell_length_c 22.096(5)
_cell_measurement_reflns_used 6819
_cell_measurement_temperature 296(2)
_cell_measurement_theta_max 27.5
_cell_measurement_theta_min 3.1
_cell_volume 1473.7(6)
_computing_cell_refinement PROCESS-AUTO
_computing_data_collection PROCESS-AUTO
_computing_data_reduction CrystalStructure
_computing_publication_material 'CrystalStructure 3.7.0'
_computing_structure_refinement 'SHELXL-97 (Sheldrick, 1997)'
_computing_structure_solution SIR92
_diffrn_ambient_temperature 296(2)
_diffrn_detector_area_resol_mean 10.00
_diffrn_measured_fraction_theta_full 0.997
_diffrn_measured_fraction_theta_max 0.997
_diffrn_measurement_device_type 'Rigaku RAXIS-RAPID'
_diffrn_measurement_method \w
_diffrn_radiation_monochromator graphite
_diffrn_radiation_source 'fine-focus sealed tube'
_diffrn_radiation_type MoK\a
_diffrn_radiation_wavelength 0.71075
_diffrn_reflns_av_R_equivalents 0.0909
_diffrn_reflns_av_sigmaI/netI 0.0608
_diffrn_reflns_limit_h_max 6
_diffrn_reflns_limit_h_min -6
_diffrn_reflns_limit_k_max 17
_diffrn_reflns_limit_k_min -17
_diffrn_reflns_limit_l_max 28
_diffrn_reflns_limit_l_min -28
_diffrn_reflns_number 12773
_diffrn_reflns_theta_full 27.48
_diffrn_reflns_theta_max 27.48
_diffrn_reflns_theta_min 3.10
_exptl_absorpt_coefficient_mu 0.074
_exptl_absorpt_correction_T_max 0.9783
_exptl_absorpt_correction_T_min 0.9572
_exptl_absorpt_correction_type none
_exptl_crystal_colour colorless
_exptl_crystal_density_diffrn 1.196
_exptl_crystal_density_method 'not measured'
_exptl_crystal_description needle
_exptl_crystal_F_000 568
_exptl_crystal_size_max 0.60
_exptl_crystal_size_mid 0.30
_exptl_crystal_size_min 0.30
_refine_diff_density_max 0.360
_refine_diff_density_min -0.240
_refine_diff_density_rms 0.084
_refine_ls_abs_structure_details 'Flack H D (1983), Acta Cryst. A39, 876-881'
_refine_ls_abs_structure_Flack 2(3)
_refine_ls_extinction_method none
_refine_ls_goodness_of_fit_ref 1.061
_refine_ls_hydrogen_treatment constr
_refine_ls_matrix_type full
_refine_ls_number_parameters 184
_refine_ls_number_reflns 3371
_refine_ls_number_restraints 0
_refine_ls_restrained_S_all 1.061
_refine_ls_R_factor_all 0.1136
_refine_ls_R_factor_gt 0.0667
_refine_ls_shift/su_max 0.000
_refine_ls_shift/su_mean 0.000
_refine_ls_structure_factor_coef Fsqd
_refine_ls_weighting_details 'calc w=1/[\s^2^(Fo^2^)+(0.0964P)^2^+0.0271P] where P=(Fo^2^+2Fc^2^)/3'
_refine_ls_weighting_scheme calc
_refine_ls_wR_factor_gt 0.1600
_refine_ls_wR_factor_ref 0.1917
_reflns_number_gt 2003
_reflns_number_total 3371
_reflns_threshold_expression >2sigma(I)
_cod_data_source_file cg070366osi20070416_123140.cif
_cod_data_source_block 7
_cod_original_cell_volume 1473.8(6)
_cod_database_code 4504354

loop_
_symmetry_equiv_pos_as_xyz
'x, y, z'
'x+1/2, -y+1/2, -z'
'-x, y+1/2, -z+1/2'
'-x+1/2, -y, z+1/2'

loop_
_atom_site_label
_atom_site_type_symbol
_atom_site_fract_x
_atom_site_fract_y
_atom_site_fract_z
_atom_site_U_iso_or_equiv
_atom_site_adp_type
_atom_site_occupancy
_atom_site_symmetry_multiplicity
_atom_site_calc_flag
_atom_site_refinement_flags
O1 O 0.6247(4) -0.05358(14) 0.91149(10) 0.0694(6) Uani 1 1 d .
N1 N 0.1973(4) 0.01061(15) 0.91622(12) 0.0574(6) Uani 1 1 d .
H1 H 0.0262 -0.0008 0.9236 0.069 Uiso 1 1 calc R
C1 C 0.2273(10) -0.5119(2) 0.9305(2) 0.1016(13) Uani 1 1 d .
H1A H 0.3378 -0.5515 0.9568 0.152 Uiso 1 1 calc R
H1B H 0.2075 -0.5437 0.8921 0.152 Uiso 1 1 calc R
H1C H 0.0486 -0.5024 0.9483 0.152 Uiso 1 1 calc R
C2 C 0.3626(8) -0.4167(2) 0.92180(17) 0.0807(10) Uani 1 1 d .
H2 H 0.5423 -0.4164 0.9071 0.097 Uiso 1 1 calc R
C3 C 0.2482(7) -0.33331(19) 0.93328(14) 0.0642(8) Uani 1 1 d .
H3 H 0.0698 -0.3341 0.9487 0.077 Uiso 1 1 calc R
C4 C 0.3739(6) -0.24051(19) 0.92415(13) 0.0593(7) Uani 1 1 d .
H4 H 0.5593 -0.2391 0.9134 0.071 Uiso 1 1 calc R
C5 C 0.2454(6) -0.15719(18) 0.92990(13) 0.0553(7) Uani 1 1 d .
H5 H 0.0616 -0.1581 0.9419 0.066 Uiso 1 1 calc R
C6 C 0.3730(5) -0.06378(18) 0.91865(12) 0.0502(6) Uani 1 1 d .
C7 C 0.2757(5) 0.10853(18) 0.90206(13) 0.0560(7) Uani 1 1 d .
H7 H 0.4767 0.1133 0.9059 0.067 Uiso 1 1 calc R
C8 C 0.1478(7) 0.1760(2) 0.94849(15) 0.0751(9) Uani 1 1 d .
H8A H -0.0491 0.1688 0.9479 0.113 Uiso 1 1 calc R
H8B H 0.1951 0.2421 0.9390 0.113 Uiso 1 1 calc R
H8C H 0.2163 0.1600 0.9880 0.113 Uiso 1 1 calc R
C9 C 0.1984(5) 0.13768(18) 0.83819(14) 0.0552(7) Uani 1 1 d .
C10 C 0.0066(6) 0.0864(2) 0.80694(15) 0.0639(8) Uani 1 1 d .
H10 H -0.0726 0.0317 0.8245 0.077 Uiso 1 1 calc R
C11 C -0.0748(7) 0.1146(2) 0.74825(18) 0.0798(10) Uani 1 1 d .
H11 H -0.2034 0.0778 0.7270 0.096 Uiso 1 1 calc R
C12 C 0.0341(8) 0.1945(3) 0.72332(18) 0.0828(10) Uani 1 1 d .
H12 H -0.0242 0.2138 0.6851 0.099 Uiso 1 1 calc R
C13 C 0.2340(6) 0.2498(2) 0.75355(16) 0.0678(8) Uani 1 1 d .
C14 C 0.3474(9) 0.3329(3) 0.72853(19) 0.0870(11) Uani 1 1 d .
H14 H 0.2852 0.3534 0.6908 0.104 Uiso 1 1 calc R
C15 C 0.5434(9) 0.3850(2) 0.7564(2) 0.0933(13) Uani 1 1 d .
H15 H 0.6159 0.4402 0.7381 0.112 Uiso 1 1 calc R
C16 C 0.6375(8) 0.3557(2) 0.81318(19) 0.0841(11) Uani 1 1 d .
H16 H 0.7754 0.3909 0.8325 0.101 Uiso 1 1 calc R
C17 C 0.5285(7) 0.27614(19) 0.84019(17) 0.0702(8) Uani 1 1 d .
H17 H 0.5927 0.2577 0.8782 0.084 Uiso 1 1 calc R
C18 C 0.3207(6) 0.22058(18) 0.81229(14) 0.0576(7) Uani 1 1 d .

loop_
_atom_site_aniso_label
_atom_site_aniso_U_11
_atom_site_aniso_U_22
_atom_site_aniso_U_33
_atom_site_aniso_U_23
_atom_site_aniso_U_13
_atom_site_aniso_U_12
O1 0.0456(10) 0.0689(12) 0.0939(17) 0.0003(12) -0.0007(10) -0.0010(9)
N1 0.0447(10) 0.0522(11) 0.0753(17) 0.0065(11) 0.0041(11) -0.0014(9)
C1 0.141(4) 0.0602(18) 0.103(3) 0.0021(19) -0.020(3) 0.006(2)
C2 0.089(2) 0.0629(17) 0.090(3) -0.0007(17) -0.014(2) 0.0084(17)
C3 0.0739(18) 0.0573(16) 0.0613(18) 0.0031(13) -0.0033(14) 0.0005(15)
C4 0.0558(14) 0.0617(16) 0.0604(18) 0.0019(13) -0.0013(14) 0.0037(13)
C5 0.0494(13) 0.0588(15) 0.0577(17) 0.0035(12) 0.0018(12) -0.0015(12)
C6 0.0427(14) 0.0586(15) 0.0492(15) 0.0013(12) -0.0024(12) -0.0022(12)
C7 0.0498(13) 0.0520(13) 0.0664(19) 0.0016(13) -0.0020(13) -0.0015(11)
C8 0.093(2) 0.0665(17) 0.066(2) -0.0050(16) -0.0018(18) -0.0036(18)
C9 0.0490(13) 0.0495(13) 0.0671(18) -0.0022(13) 0.0004(13) 0.0050(12)
C10 0.0615(15) 0.0634(16) 0.067(2) -0.0036(14) -0.0017(16) -0.0003(16)
C11 0.082(2) 0.086(2) 0.071(2) -0.0162(19) -0.011(2) 0.0016(18)
C12 0.087(2) 0.096(2) 0.065(2) 0.0005(19) -0.0033(19) 0.016(2)
C13 0.0711(17) 0.0692(18) 0.0632(19) 0.0044(15) 0.0107(16) 0.0117(16)
C14 0.092(2) 0.080(2) 0.089(3) 0.025(2) 0.025(2) 0.019(2)
C15 0.099(3) 0.065(2) 0.115(4) 0.024(2) 0.034(3) 0.001(2)
C16 0.079(2) 0.0640(18) 0.109(3) 0.0042(19) 0.017(2) -0.0064(17)
C17 0.0677(17) 0.0564(15) 0.086(2) 0.0010(16) 0.0062(17) -0.0021(15)
C18 0.0547(14) 0.0530(14) 0.0652(19) -0.0013(13) 0.0078(13) 0.0071(13)

loop_
_atom_type_symbol
_atom_type_description
_atom_type_scat_dispersion_real
_atom_type_scat_dispersion_imag
_atom_type_scat_source
C C 0.0033 0.0016 'International Tables Vol C Tables 4.2.6.8 and 6.1.1.4'
H H 0.0000 0.0000 'International Tables Vol C Tables 4.2.6.8 and 6.1.1.4'
O O 0.0106 0.0060 'International Tables Vol C Tables 4.2.6.8 and 6.1.1.4'
N N 0.0061 0.0033 'International Tables Vol C Tables 4.2.6.8 and 6.1.1.4'

loop_
_geom_angle_atom_site_label_1
_geom_angle_atom_site_label_2
_geom_angle_atom_site_label_3
_geom_angle
C6 N1 C7 124.1(2)
C6 N1 H1 118.0
C7 N1 H1 118.0
C2 C1 H1A 109.5
C2 C1 H1B 109.5
H1A C1 H1B 109.5
C2 C1 H1C 109.5
H1A C1 H1C 109.5
H1B C1 H1C 109.5
C3 C2 C1 124.6(4)
C3 C2 H2 117.7
C1 C2 H2 117.7
C2 C3 C4 125.4(3)
C2 C3 H3 117.3
C4 C3 H3 117.3
C5 C4 C3 124.4(3)
C5 C4 H4 117.8
C3 C4 H4 117.8
C4 C5 C6 123.8(2)
C4 C5 H5 118.1
C6 C5 H5 118.1
O1 C6 N1 122.5(2)
O1 C6 C5 122.9(2)
N1 C6 C5 114.5(2)
N1 C7 C9 112.7(2)
N1 C7 C8 108.6(2)
C9 C7 C8 111.5(2)
N1 C7 H7 107.9
C9 C7 H7 107.9
C8 C7 H7 107.9
C7 C8 H8A 109.5
C7 C8 H8B 109.5
H8A C8 H8B 109.5
C7 C8 H8C 109.5
H8A C8 H8C 109.5
H8B C8 H8C 109.5
C10 C9 C18 120.2(3)
C10 C9 C7 120.4(3)
C18 C9 C7 119.3(3)
C9 C10 C11 121.1(3)
C9 C10 H10 119.4
C11 C10 H10 119.4
C12 C11 C10 119.6(3)
C12 C11 H11 120.2
C10 C11 H11 120.2
C11 C12 C13 121.5(4)
C11 C12 H12 119.3
C13 C12 H12 119.3
C14 C13 C12 122.2(4)
C14 C13 C18 118.7(3)
C12 C13 C18 119.1(3)
C15 C14 C13 122.7(4)
C15 C14 H14 118.7
C13 C14 H14 118.7
C14 C15 C16 119.4(4)
C14 C15 H15 120.3
C16 C15 H15 120.3
C17 C16 C15 120.2(4)
C17 C16 H16 119.9
C15 C16 H16 119.9
C16 C17 C18 121.7(4)
C16 C17 H17 119.1
C18 C17 H17 119.1
C17 C18 C9 124.3(3)
C17 C18 C13 117.3(3)
C9 C18 C13 118.4(3)

loop_
_geom_bond_atom_site_label_1
_geom_bond_atom_site_label_2
_geom_bond_distance
O1 C6 1.239(3)
N1 C6 1.333(3)
N1 C7 1.434(3)
N1 H1 0.8600
C1 C2 1.478(5)
C1 H1A 0.9600
C1 H1B 0.9600
C1 H1C 0.9600
C2 C3 1.299(4)
C2 H2 0.9300
C3 C4 1.429(4)
C3 H3 0.9300
C4 C5 1.311(4)
C4 H4 0.9300
C5 C6 1.448(4)
C5 H5 0.9300
C7 C9 1.514(4)
C7 C8 1.517(4)
C7 H7 0.9800
C8 H8A 0.9600
C8 H8B 0.9600
C8 H8C 0.9600
C9 C10 1.357(4)
C9 C18 1.407(4)
C10 C11 1.410(5)
C10 H10 0.9300
C11 C12 1.339(5)
C11 H11 0.9300
C12 C13 1.401(5)
C12 H12 0.9300
C13 C14 1.383(5)
C13 C18 1.422(5)
C14 C15 1.341(6)
C14 H14 0.9300
C15 C16 1.394(6)
C15 H15 0.9300
C16 C17 1.354(4)
C16 H16 0.9300
C17 C18 1.407(4)
C17 H17 0.9300

loop_
_geom_torsion_atom_site_label_1
_geom_torsion_atom_site_label_2
_geom_torsion_atom_site_label_3
_geom_torsion_atom_site_label_4
_geom_torsion
C1 C2 C3 C4 -178.8(3)
C2 C3 C4 C5 172.4(3)
C3 C4 C5 C6 -178.0(3)
C7 N1 C6 O1 3.4(4)
C7 N1 C6 C5 -176.2(3)
C4 C5 C6 O1 -11.2(4)
C4 C5 C6 N1 168.4(3)
C6 N1 C7 C9 103.8(3)
C6 N1 C7 C8 -132.1(3)
N1 C7 C9 C10 18.3(3)
C8 C7 C9 C10 -104.2(3)
N1 C7 C9 C18 -163.9(2)
C8 C7 C9 C18 73.6(3)
C18 C9 C10 C11 -0.1(4)
C7 C9 C10 C11 177.7(3)
C9 C10 C11 C12 -1.5(5)
C10 C11 C12 C13 1.8(5)
C11 C12 C13 C14 -179.6(3)
C11 C12 C13 C18 -0.6(5)
C12 C13 C14 C15 -178.4(3)
C18 C13 C14 C15 2.6(5)
C13 C14 C15 C16 -0.5(5)
C14 C15 C16 C17 -1.0(5)
C15 C16 C17 C18 0.4(5)
C16 C17 C18 C9 -179.6(3)
C16 C17 C18 C13 1.7(4)
C10 C9 C18 C17 -177.5(3)
C7 C9 C18 C17 4.7(4)
C10 C9 C18 C13 1.3(4)
C7 C9 C18 C13 -176.6(2)
C14 C13 C18 C17 -3.1(4)
C12 C13 C18 C17 177.9(3)
C14 C13 C18 C9 178.1(3)
C12 C13 C18 C9 -1.0(4)
